data_2006940
loop_
_publ_author_name
'Wiesler, Beatrix'
'Tuczek, Felix'
'N\"ather, Christian'
'Bensch, Wolfgang'

_publ_section_title
;
 [FeHCl(C~10~H~24~P~2~)~2~]
;
_journal_issue 1
_journal_name_full 'Acta Crystallographica Section C'
_journal_page_first 44
_journal_page_last 46
_journal_paper_doi 10.1107/S0108270197012754
_journal_volume 54
_journal_year 1998
_chemical_formula_iupac '[FeClH(C10 H24 P2)2]'
_chemical_formula_sum 'C20 H49 Cl Fe P4'
_chemical_formula_weight 504.77
_chemical_name_systematic
;
trans-chloro-bis[ethylene-bis(diethylphosphine)]hydrido-iron(II)
;
_space_group_IT_number 60
_symmetry_cell_setting orthorhombic
_symmetry_space_group_name_Hall '-P 2n 2ab'
_symmetry_space_group_name_H-M 'P b c n'
_audit_creation_method SHELXL
_cell_angle_alpha 90.00
_cell_angle_beta 90.00
_cell_angle_gamma 90.00
_cell_formula_units_Z 8
_cell_length_a 10.747(2)
_cell_length_b 27.457(4)
_cell_length_c 17.837(3)
_cell_measurement_reflns_used 106
_cell_measurement_temperature 180(2)
_cell_measurement_theta_max 20
_cell_measurement_theta_min 17.5
_cell_volume 5263.3(15)
_computing_cell_refinement DIF4
_computing_data_collection 'DIF4 (Stoe & Cie, 1992a)'
_computing_data_reduction 'REDU4 (Stoe & Cie, 1992b)'
_computing_molecular_graphics 'SHELXTL/PC (Siemens, 1990)'
_computing_publication_material SHELXL93
_computing_structure_refinement 'SHELXL93 (Sheldrick, 1993)'
_computing_structure_solution 'SHELXS86 (Sheldrick, 1986)'
_diffrn_ambient_temperature 180(2)
_diffrn_measurement_device 'STOE AED-II'
_diffrn_measurement_method 'omega-theta scan'
_diffrn_radiation_monochromator graphite
_diffrn_radiation_source 'fine-focus sealed tube'
_diffrn_radiation_type MoK\a
_diffrn_radiation_wavelength 0.71073
_diffrn_reflns_av_R_equivalents 0.0207
_diffrn_reflns_av_sigmaI/netI 0.0365
_diffrn_reflns_limit_h_max 0
_diffrn_reflns_limit_h_min -12
_diffrn_reflns_limit_k_max 1
_diffrn_reflns_limit_k_min -32
_diffrn_reflns_limit_l_max 1
_diffrn_reflns_limit_l_min -21
_diffrn_reflns_number 5148
_diffrn_reflns_theta_max 24.98
_diffrn_reflns_theta_min 1.87
_diffrn_standards_decay_% negligible
_diffrn_standards_interval_time 'every 120'
_diffrn_standards_number 4
_exptl_absorpt_coefficient_mu 0.922
_exptl_absorpt_correction_T_max 0.774
_exptl_absorpt_correction_T_min 0.562
_exptl_absorpt_correction_type 'face indexed'
_exptl_crystal_colour red
_exptl_crystal_density_diffrn 1.274
_exptl_crystal_density_meas ?
_exptl_crystal_description prism
_exptl_crystal_F_000 2176
_exptl_crystal_size_max 0.68
_exptl_crystal_size_mid 0.56
_exptl_crystal_size_min 0.28
_refine_diff_density_max 0.811
_refine_diff_density_min -0.728
_refine_ls_extinction_method none
_refine_ls_goodness_of_fit_all 1.073
_refine_ls_goodness_of_fit_obs 1.075
_refine_ls_hydrogen_treatment 'see text below'
_refine_ls_matrix_type full
_refine_ls_number_parameters 246
_refine_ls_number_reflns 4600
_refine_ls_number_restraints 0
_refine_ls_restrained_S_all 1.122
_refine_ls_restrained_S_obs 1.075
_refine_ls_R_factor_all 0.0823
_refine_ls_R_factor_obs .0474
_refine_ls_shift/esd_max 0.000
_refine_ls_shift/esd_mean 0.000
_refine_ls_structure_factor_coef Fsqd
_refine_ls_weighting_details 'w = 1/[\s^2^(Fo^2^)+(0.0808P)^2^+11.4418P] where P=(Fo^2^+2Fc^2^)/3'
_refine_ls_weighting_scheme calc
_refine_ls_wR_factor_all 0.1568
_refine_ls_wR_factor_obs .1260
_reflns_number_observed 3296
_reflns_number_total 4616
_reflns_observed_criterion >2sigma(I)
_cod_data_source_file ln1021.cif
_cod_data_source_block felix4
_cod_depositor_comments
;
The following automatic conversions were performed:
'_geom_bond_publ_flag' value 'Y' changed to 'y' according to
'/home/saulius/struct/CIF-dictionaries/cif_core.dic' dictionary named
'cif_core.dic' version 2.4.1 from 2010-06-29 (6
times).

'_geom_bond_publ_flag' value 'N' changed to 'n' according to
'/home/saulius/struct/CIF-dictionaries/cif_core.dic' dictionary named
'cif_core.dic' version 2.4.1 from 2010-06-29 (22 times).

Automatic conversion script
Id: cif_fix_enum 1527 2010-12-29 10:47:43Z saulius 

The following automatic conversions were performed:

'_geom_bond_publ_flag' value 'Y' changed to 'y' according to
/home/saulius/struct/CIF-dictionaries/cif_core.dic dictionary named
'cif_core.dic' version 2.4.1 from 2010-06-29 (6
times).

'_geom_bond_publ_flag' value 'N' changed to 'n' according to
/home/saulius/struct/CIF-dictionaries/cif_core.dic dictionary named
'cif_core.dic' version 2.4.1 from 2010-06-29 (22
times).

'_geom_angle_publ_flag' value 'Y' changed to 'y' according
to /home/saulius/struct/CIF-dictionaries/cif_core.dic dictionary
named 'cif_core.dic' version 2.4.1 from 2010-06-29 (10
times).

'_geom_angle_publ_flag' value 'N' changed to 'n' according
to /home/saulius/struct/CIF-dictionaries/cif_core.dic dictionary
named 'cif_core.dic' version 2.4.1 from 2010-06-29 (36
times).

'_geom_torsion_publ_flag' value 'N' changed to 'n' according
to /home/saulius/struct/CIF-dictionaries/cif_core.dic dictionary
named 'cif_core.dic' version 2.4.1 from 2010-06-29 (86 times).

Automatic conversion script
Id: cif_fix_values 1715 2011-07-08 13:25:40Z adriana 

The following automatic conversions were performed:

'_exptl_crystal_density_meas' value 'Not measured' was changed to '?'
- the value is perceived as not measured.

Automatic conversion script
Id: cif_fix_values 3008 2015-01-20 13:52:24Z robertas 

The following automatic conversions were performed:

'_refine_ls_weighting_scheme' value 'calc w =
1/[\s^2^(Fo^2^)+(0.0808P)^2^+11.4418P] where P=(Fo^2^+2Fc^2^)/3' was
changed to 'calc'. New tag '_refine_ls_weighting_details' was
created. The value of the new tag was set to 'w =
1/[\s^2^(Fo^2^)+(0.0808P)^2^+11.4418P] where P=(Fo^2^+2Fc^2^)/3'.

Automatic conversion script
Id: cif_fix_values 3143 2015-03-26 13:38:13Z robertas 
;
_cod_database_code 2006940

loop_
_symmetry_equiv_pos_as_xyz
'x, y, z'
'-x+1/2, -y+1/2, z+1/2'
'-x, y, -z+1/2'
'x+1/2, -y+1/2, -z'
'-x, -y, -z'
'x-1/2, y-1/2, -z-1/2'
'x, -y, z-1/2'
'-x-1/2, y-1/2, z'

loop_
_atom_site_aniso_label
_atom_site_aniso_U_11
_atom_site_aniso_U_22
_atom_site_aniso_U_33
_atom_site_aniso_U_12
_atom_site_aniso_U_13
_atom_site_aniso_U_23
Fe .0139(3) .0154(3) .0231(3) .0000(2) .0004(2) -.0001(2)
Cl .0183(5) .0236(5) .0430(6) .0050(4) -.0007(5) -.0016(5)
C1 .028(2) .024(2) .029(2) -.001(2) -.001(2) -.002(2)
C2 .059(4) .031(3) .044(3) -.002(3) -.007(3) -.009(2)
C3 .022(2) .038(3) .043(3) .004(2) -.011(2) -.001(2)
C4 .031(3) .050(3) .059(4) .013(2) -.013(3) -.002(3)
P1 .0192(5) .0206(5) .0235(5) .0013(4) -.0015(4) -.0011(4)
C5 .036(3) .031(3) .028(2) -.001(2) .003(2) .000(2)
C6 .043(3) .031(3) .032(3) -.003(2) -.001(2) .008(2)
P2 .0213(5) .0206(6) .0313(6) -.0007(5) .0038(5) .0032(5)
C7 .034(3) .021(2) .045(3) -.001(2) .007(2) .003(2)
C8 .046(3) .028(3) .062(3) .013(2) .006(3) .007(3)
C9 .027(2) .046(3) .051(3) -.002(2) .010(2) .011(3)
C10 .037(3) .058(4) .066(4) .002(3) .018(3) .009(3)
C11 .023(2) .026(2) .034(2) -.006(2) .002(2) -.001(2)
C12 .026(3) .036(3) .058(3) -.001(2) .008(2) .000(3)
C13 .036(3) .024(2) .033(3) .002(2) .000(2) .006(2)
C14 .045(3) .030(3) .046(3) -.005(2) -.005(3) .014(2)
P3 .0183(5) .0198(5) .0241(5) -.0026(4) .0010(4) -.0008(4)
C15 .031(2) .035(3) .024(2) -.008(2) .003(2) -.003(2)
C16 .032(2) .028(2) .027(2) -.007(2) -.004(2) -.001(2)
P4 .0192(5) .0197(6) .0279(6) -.0016(4) -.0027(4) -.0025(4)
C17 .034(3) .031(3) .040(3) .003(2) .001(2) -.008(2)
C18 .053(3) .052(4) .052(3) .007(3) .002(3) -.027(3)
C19 .026(2) .026(2) .037(3) -.005(2) -.001(2) .001(2)
C20 .023(2) .040(3) .058(3) -.003(2) -.010(2) -.001(3)

loop_
_atom_site_label
_atom_site_fract_x
_atom_site_fract_y
_atom_site_fract_z
_atom_site_U_iso_or_equiv
_atom_site_thermal_displace_type
_atom_site_calc_flag
_atom_site_refinement_flags
_atom_site_occupancy
_atom_site_disorder_group
_atom_site_type_symbol
Fe .22055(5) .36433(2) .51150(3) .0175(2) Uani d . 1 . Fe
Cl .39754(10) .31077(4) .51193(7) .0283(3) Uani d . 1 . Cl
C1 .1565(4) .2612(2) .4032(3) .0268(10) Uani d . 1 . C
H1A .2407(4) .2519(2) .4207(3) .032 Uiso calc R 1 . H
H1B .0960(4) .2461(2) .4380(3) .032 Uiso calc R 1 . H
C2 .1370(6) .2387(2) .3259(3) .0448(14) Uani d . 1 . C
H2A .0506(11) .2435(12) .3102(10) .067 Uiso calc R 1 . H
H2B .155(4) .2037(3) .3282(6) .067 Uiso calc R 1 . H
H2C .193(3) .2542(10) .2897(5) .067 Uiso calc R 1 . H
C3 -.0229(4) .3352(2) .3855(3) .0341(11) Uani d . 1 . C
H3A -.0380(4) .3163(2) .3392(3) .041 Uiso calc R 1 . H
H3B -.0748(4) .3207(2) .4255(3) .041 Uiso calc R 1 . H
C4 -.0679(5) .3871(2) .3722(3) .0465(14) Uani d . 1 . C
H4A -.1583(7) .3870(3) .365(2) .070 Uiso calc R 1 . H
H4B -.028(3) .4003(6) .3272(13) .070 Uiso calc R 1 . H
H4C -.047(3) .4074(4) .4155(10) .070 Uiso calc R 1 . H
P1 .14217(10) .32750(4) .41202(6) .0211(3) Uani d . 1 . P
C5 .2262(5) .3494(2) .3275(3) .0318(11) Uani d . 1 . C
H5A .3051(5) .3312(2) .3215(3) .038 Uiso calc R 1 . H
H5B .1747(5) .3440(2) .2823(3) .038 Uiso calc R 1 . H
C6 .2535(5) .4035(2) .3365(3) .0354(11) Uani d . 1 . C
H6A .1772(5) .4227(2) .3266(3) .043 Uiso calc R 1 . H
H6B .3179(5) .4137(2) .3000(3) .043 Uiso calc R 1 . H
P2 .30856(10) .41518(4) .43256(7) .0244(3) Uani d . 1 . P
C7 .2868(4) .4818(2) .4378(3) .0332(11) Uani d . 1 . C
H7A .3256(4) .4936(2) .4847(3) .040 Uiso calc R 1 . H
H7B .3321(4) .4969(2) .3954(3) .040 Uiso calc R 1 . H
C8 .1516(5) .4994(2) .4358(4) .0450(13) Uani d . 1 . C
H8A .1170(13) .4940(14) .3856(7) .067 Uiso calc R 1 . H
H8B .1487(6) .5342(4) .448(2) .067 Uiso calc R 1 . H
H8C .1026(10) .4812(11) .4727(16) .067 Uiso calc R 1 . H
C9 .4811(5) .4132(2) .4248(3) .0413(13) Uani d . 1 . C
H9A .5152(5) .4343(2) .4648(3) .050 Uiso calc R 1 . H
H9B .5076(5) .3795(2) .4363(3) .050 Uiso calc R 1 . H
C10 .5429(5) .4277(2) .3527(4) .054(2) Uani d . 1 . C
H10A .533(4) .4016(7) .3158(8) .080 Uiso calc R 1 . H
H10B .6317(10) .4335(16) .3617(6) .080 Uiso calc R 1 . H
H10C .504(3) .4576(9) .3336(13) .080 Uiso calc R 1 . H
C11 -.0484(4) .3067(2) .5881(3) .0275(10) Uani d . 1 . C
H11A -.0674(4) .2858(2) .5443(3) .033 Uiso calc R 1 . H
H11B -.0743(4) .2887(2) .6337(3) .033 Uiso calc R 1 . H
C12 -.1260(5) .3533(2) .5824(3) .0399(12) Uani d . 1 . C
H12A -.121(3) .3713(7) .6298(8) .060 Uiso calc R 1 . H
H12B -.2129(8) .3449(2) .572(2) .060 Uiso calc R 1 . H
H12C -.094(2) .3737(7) .5417(14) .060 Uiso calc R 1 . H
C13 .1801(5) .2539(2) .6052(3) .0309(10) Uani d . 1 . C
H13A .1844(5) .2384(2) .5552(3) .037 Uiso calc R 1 . H
H13B .2665(5) .2564(2) .6242(3) .037 Uiso calc R 1 . H
C14 .1081(5) .2195(2) .6575(3) .0402(12) Uani d . 1 . C
H14A .1564(16) .1897(6) .6652(17) .060 Uiso calc R 1 . H
H14B .0278(15) .2114(11) .6348(10) .060 Uiso calc R 1 . H
H14C .094(3) .2356(5) .7058(8) .060 Uiso calc R 1 . H
P3 .12089(10) .31649(4) .59215(6) .0208(3) Uani d . 1 . P
C15 .1385(4) .3408(2) .6884(2) .0298(10) Uani d . 1 . C
H15A .0716(4) .3646(2) .6991(2) .036 Uiso calc R 1 . H
H15B .1327(4) .3140(2) .7254(2) .036 Uiso calc R 1 . H
C16 .2645(4) .3653(2) .6938(3) .0293(10) Uani d . 1 . C
H16A .3316(4) .3406(2) .6937(3) .035 Uiso calc R 1 . H
H16B .2704(4) .3845(2) .7407(3) .035 Uiso calc R 1 . H
P4 .27868(10) .40537(4) .61184(6) .0222(3) Uani d . 1 . P
C17 .1762(5) .4573(2) .6363(3) .0351(11) Uani d . 1 . C
H17A .1964(5) .4845(2) .6020(3) .042 Uiso calc R 1 . H
H17B .0893(5) .4474(2) .6256(3) .042 Uiso calc R 1 . H
C18 .1807(6) .4771(2) .7171(3) .052(2) Uani d . 1 . C
H18A .127(3) .5057(9) .7211(7) .078 Uiso calc R 1 . H
H18B .2663(9) .4862(14) .7296(9) .078 Uiso calc R 1 . H
H18C .152(4) .4519(6) .7519(4) .078 Uiso calc R 1 . H
C19 .4326(4) .4333(2) .6275(3) .0297(10) Uani d . 1 . C
H19A .4481(4) .4572(2) .5870(3) .036 Uiso calc R 1 . H
H19B .4300(4) .4515(2) .6754(3) .036 Uiso calc R 1 . H
C20 .5418(4) .3980(2) .6303(3) .0402(13) Uani d . 1 . C
H20A .6194(6) .4163(2) .637(2) .060 Uiso calc R 1 . H
H20B .545(2) .3795(10) .5834(9) .060 Uiso calc R 1 . H
H20C .5310(18) .3756(9) .6725(13) .060 Uiso calc R 1 . H
H1FE .111(5) .395(2) .509(3) .048 Uiso d . 1 . H

loop_
_atom_type_symbol
_atom_type_description
_atom_type_scat_dispersion_real
_atom_type_scat_dispersion_imag
_atom_type_scat_source
C C 0.0033 0.0016 'International Tables Vol C Tables 4.2.6.8 and 6.1.1.4'
H H 0.0000 0.0000 'International Tables Vol C Tables 4.2.6.8 and 6.1.1.4'
Cl Cl 0.1484 0.1585 'International Tables Vol C Tables 4.2.6.8 and 6.1.1.4'
P P 0.1023 0.0942 'International Tables Vol C Tables 4.2.6.8 and 6.1.1.4'
Fe Fe 0.3463 0.8444 'International Tables Vol C Tables 4.2.6.8 and 6.1.1.4'

loop_
_geom_angle_atom_site_label_1
_geom_angle_atom_site_label_2
_geom_angle_atom_site_label_3
_geom_angle
_geom_angle_publ_flag
P2 Fe P4 94.22(5) y
P2 Fe P1 86.57(5) y
P4 Fe P1 173.59(5) y
P2 Fe P3 176.10(5) y
P4 Fe P3 85.03(5) y
P1 Fe P3 93.76(5) y
P2 Fe Cl 92.87(5) y
P4 Fe Cl 94.92(4) y
P1 Fe Cl 91.39(4) y
P3 Fe Cl 91.01(4) y
C2 C1 P1 118.0(3) n
C4 C3 P1 116.9(3) n
C1 P1 C3 100.0(2) n
C1 P1 C5 102.2(2) n
C3 P1 C5 102.8(2) n
C1 P1 Fe 119.42(15) n
C3 P1 Fe 121.3(2) n
C5 P1 Fe 108.5(2) n
C6 C5 P1 108.9(3) n
C5 C6 P2 109.2(3) n
C6 P2 C7 100.3(2) n
C6 P2 C9 104.2(3) n
C7 P2 C9 99.1(2) n
C6 P2 Fe 110.4(2) n
C7 P2 Fe 122.9(2) n
C9 P2 Fe 117.3(2) n
C8 C7 P2 115.6(3) n
C10 C9 P2 119.8(4) n
C12 C11 P3 114.7(3) n
C14 C13 P3 118.3(3) n
C11 P3 C13 102.1(2) n
C11 P3 C15 100.9(2) n
C13 P3 C15 100.6(2) n
C11 P3 Fe 122.5(2) n
C13 P3 Fe 117.7(2) n
C15 P3 Fe 109.71(15) n
C16 C15 P3 108.1(3) n
C15 C16 P4 106.8(3) n
C16 P4 C19 101.7(2) n
C16 P4 C17 103.0(2) n
C19 P4 C17 100.2(2) n
C16 P4 Fe 108.45(15) n
C19 P4 Fe 126.1(2) n
C17 P4 Fe 114.5(2) n
C18 C17 P4 118.2(4) n
C20 C19 P4 115.5(3) n

loop_
_geom_bond_atom_site_label_1
_geom_bond_atom_site_label_2
_geom_bond_site_symmetry_2
_geom_bond_distance
_geom_bond_publ_flag
Fe P2 . 2.1970(13) y
Fe P4 . 2.2053(13) y
Fe P1 . 2.2093(12) y
Fe P3 . 2.2231(12) y
Fe Cl . 2.4044(12) y
C1 C2 . 1.526(7) n
C1 P1 . 1.833(4) n
C3 C4 . 1.522(7) n
C3 P1 . 1.848(4) n
P1 C5 . 1.858(5) n
C5 C6 . 1.523(7) n
C6 P2 . 1.841(5) n
P2 C7 . 1.845(5) n
P2 C9 . 1.860(5) n
C7 C8 . 1.532(7) n
C9 C10 . 1.501(7) n
C11 C12 . 1.532(6) n
C11 P3 . 1.841(4) n
C13 C14 . 1.537(6) n
C13 P3 . 1.846(5) n
P3 C15 . 1.852(5) n
C15 C16 . 1.515(6) n
C16 P4 . 1.836(5) n
P4 C19 . 1.845(4) n
P4 C17 . 1.853(5) n
C17 C18 . 1.541(7) n
C19 C20 . 1.523(6) n
Fe H1 . 1.45(5) y

loop_
_geom_torsion_atom_site_label_1
_geom_torsion_atom_site_label_2
_geom_torsion_atom_site_label_3
_geom_torsion_atom_site_label_4
_geom_torsion
_geom_torsion_publ_flag
C2 C1 P1 C3 62.8(4) n
C2 C1 P1 C5 -42.8(4) n
C2 C1 P1 Fe -162.5(3) n
C4 C3 P1 C1 -169.5(4) n
C4 C3 P1 C5 -64.4(5) n
C4 C3 P1 Fe 56.9(5) n
P2 Fe P1 C1 130.9(2) n
P4 Fe P1 C1 -131.8(4) n
P3 Fe P1 C1 -53.0(2) n
Cl Fe P1 C1 38.1(2) n
P2 Fe P1 C3 -104.0(2) n
P4 Fe P1 C3 -6.7(5) n
P3 Fe P1 C3 72.1(2) n
Cl Fe P1 C3 163.2(2) n
P2 Fe P1 C5 14.5(2) n
P4 Fe P1 C5 111.8(5) n
P3 Fe P1 C5 -169.4(2) n
Cl Fe P1 C5 -78.3(2) n
C1 P1 C5 C6 -165.0(3) n
C3 P1 C5 C6 91.7(4) n
Fe P1 C5 C6 -37.9(4) n
P1 C5 C6 P2 43.3(4) n
C5 C6 P2 C7 -163.1(4) n
C5 C6 P2 C9 94.7(4) n
C5 C6 P2 Fe -32.1(4) n
P4 Fe P2 C6 -166.6(2) n
P1 Fe P2 C6 7.0(2) n
P3 Fe P2 C6 -88.0(8) n
Cl Fe P2 C6 98.2(2) n
P4 Fe P2 C7 -48.9(2) n
P1 Fe P2 C7 124.8(2) n
P3 Fe P2 C7 29.8(8) n
Cl Fe P2 C7 -144.0(2) n
P4 Fe P2 C9 74.2(2) n
P1 Fe P2 C9 -112.1(2) n
P3 Fe P2 C9 152.9(7) n
Cl Fe P2 C9 -20.9(2) n
C6 P2 C7 C8 66.9(5) n
C9 P2 C7 C8 173.3(4) n
Fe P2 C7 C8 -55.7(5) n
C6 P2 C9 C10 29.6(5) n
C7 P2 C9 C10 -73.5(5) n
Fe P2 C9 C10 151.9(4) n
C12 C11 P3 C13 176.2(4) n
C12 C11 P3 C15 72.8(4) n
C12 C11 P3 Fe -49.3(4) n
C14 C13 P3 C11 -39.6(4) n
C14 C13 P3 C15 64.2(4) n
C14 C13 P3 Fe -176.8(3) n
P2 Fe P3 C11 42.1(8) n
P4 Fe P3 C11 121.0(2) n
P1 Fe P3 C11 -52.7(2) n
Cl Fe P3 C11 -144.1(2) n
P2 Fe P3 C13 170.1(7) n
P4 Fe P3 C13 -111.0(2) n
P1 Fe P3 C13 75.3(2) n
Cl Fe P3 C13 -16.1(2) n
P2 Fe P3 C15 -75.8(8) n
P4 Fe P3 C15 3.1(2) n
P1 Fe P3 C15 -170.5(2) n
Cl Fe P3 C15 98.0(2) n
C11 P3 C15 C16 -162.9(3) n
C13 P3 C15 C16 92.4(4) n
Fe P3 C15 C16 -32.3(4) n
P3 C15 C16 P4 48.5(4) n
C15 C16 P4 C19 178.6(3) n
C15 C16 P4 C17 75.1(3) n
C15 C16 P4 Fe -46.6(3) n
P2 Fe P4 C16 -162.8(2) n
P1 Fe P4 C16 100.3(5) n
P3 Fe P4 C16 21.0(2) n
Cl Fe P4 C16 -69.5(2) n
P2 Fe P4 C19 -42.2(2) n
P1 Fe P4 C19 -139.1(5) n
P3 Fe P4 C19 141.6(2) n
Cl Fe P4 C19 51.1(2) n
P2 Fe P4 C17 82.9(2) n
P1 Fe P4 C17 -14.0(5) n
P3 Fe P4 C17 -93.3(2) n
Cl Fe P4 C17 176.1(2) n
C16 P4 C17 C18 42.2(5) n
C19 P4 C17 C18 -62.5(5) n
Fe P4 C17 C18 159.7(4) n
C16 P4 C19 C20 60.9(4) n
C17 P4 C19 C20 166.5(4) n
Fe P4 C19 C20 -62.6(4) n
